data_4350129
loop_
_publ_author_name
'Chandrasekhar, Vadapalli'
'Pandian, Balasubramanian Murugesa'
'Azhakar, Ramachandran'

_publ_section_title
;
 Di- and trinuclear complexes derived from
 hexakis(2-pyridyloxy)cyclotriphosphazene. Unusual P-O bond cleavage in
 the formation of [{(L'CuCl)2(Co(NO3)}Cl] (L' = N3P3(OC5H4N)5(O)).
;
_journal_issue 9
_journal_name_full 'Inorganic chemistry'
_journal_page_first 3510
_journal_page_last 3518
_journal_paper_doi 10.1021/ic0517467
_journal_volume 45
_journal_year 2006
_chemical_formula_sum 'C30 H24 Cl4 N9 O6 P3 Zn2'
_chemical_formula_weight 972.08
_space_group_IT_number 61
_space_group_name_Hall '-P 2ac 2ab'
_space_group_name_H-M_alt 'P b c a'
_symmetry_cell_setting orthorhombic
_symmetry_space_group_name_H-M 'P b c a'
_atom_sites_solution_hydrogens geom
_atom_sites_solution_primary direct
_atom_sites_solution_secondary difmap
_audit_creation_method SHELXTL
_cell_angle_alpha 90.00
_cell_angle_beta 90.00
_cell_angle_gamma 90.00
_cell_formula_units_Z 8
_cell_length_a 18.964(5)
_cell_length_b 14.599(5)
_cell_length_c 32.075(5)
_cell_measurement_temperature 100(2)
_cell_volume 8880(4)
_computing_cell_refinement 'Bruker SMART V5.628'
_computing_data_collection 'Bruker SMART V5.628'
_computing_data_reduction 'Bruker SAINT+ V6.45'
_computing_molecular_graphics 'Bruker SHELXTL'
_computing_publication_material 'Bruker SHELXTL'
_computing_structure_refinement 'Bruker SHELXTL'
_computing_structure_solution 'Bruker SAINT+ V6.45'
_diffrn_ambient_temperature 100(2)
_diffrn_measured_fraction_theta_full 0.998
_diffrn_measured_fraction_theta_max 0.998
_diffrn_measurement_device_type 'CCD area detector'
_diffrn_measurement_method 'phi and omega scans'
_diffrn_radiation_monochromator graphite
_diffrn_radiation_source 'fine-focus sealed tube'
_diffrn_radiation_type MoK\a
_diffrn_radiation_wavelength 0.71069
_diffrn_reflns_av_R_equivalents 0.1645
_diffrn_reflns_av_sigmaI/netI 0.1553
_diffrn_reflns_limit_h_max 19
_diffrn_reflns_limit_h_min -25
_diffrn_reflns_limit_k_max 18
_diffrn_reflns_limit_k_min -19
_diffrn_reflns_limit_l_max 42
_diffrn_reflns_limit_l_min -27
_diffrn_reflns_number 56911
_diffrn_reflns_theta_full 28.32
_diffrn_reflns_theta_max 28.32
_diffrn_reflns_theta_min 2.15
_exptl_absorpt_coefficient_mu 1.477
_exptl_absorpt_correction_type 'Bruker SADABS'
_exptl_crystal_colour colorless
_exptl_crystal_density_diffrn 1.454
_exptl_crystal_density_method 'not measured'
_exptl_crystal_description prism
_exptl_crystal_F_000 3904
_exptl_crystal_size_max .1
_exptl_crystal_size_mid .1
_exptl_crystal_size_min .1
_refine_diff_density_max 2.506
_refine_diff_density_min -1.211
_refine_diff_density_rms 0.142
_refine_ls_extinction_method none
_refine_ls_goodness_of_fit_ref 0.966
_refine_ls_hydrogen_treatment mixed
_refine_ls_matrix_type full
_refine_ls_number_parameters 487
_refine_ls_number_reflns 11051
_refine_ls_number_restraints 0
_refine_ls_restrained_S_all 0.966
_refine_ls_R_factor_all 0.1696
_refine_ls_R_factor_gt 0.0840
_refine_ls_shift/su_max 0.001
_refine_ls_shift/su_mean 0.000
_refine_ls_structure_factor_coef Fsqd
_refine_ls_weighting_details 'calc w=1/[\s^2^(Fo^2^)+(0.0911P)^2^+0.0000P] where P=(Fo^2^+2Fc^2^)/3'
_refine_ls_weighting_scheme calc
_refine_ls_wR_factor_gt 0.1741
_refine_ls_wR_factor_ref 0.2056
_reflns_number_gt 5571
_reflns_number_total 11051
_reflns_threshold_expression >2sigma(I)
_cod_data_source_file ic0517467si20060226_015005.cif
_cod_data_source_block Compound_4
_cod_depositor_comments
;
The following automatic conversions were performed:

data item '_symmetry_cell_setting' value ' Orthorhombic ' was changed
to 'orthorhombic' in accordance with the
/home/saulius/struct/COD-crude-data/automatic-downloads/DataCite-retrospective/ACS/depositions/lib/dictionaries/cif_core.dic
dictionary named 'cif_core.dic' version 2.4.2 last updated on
2011-04-26.

Automatic conversion script
Id: cif_fix_values 6909 2019-04-08 15:41:33Z antanas 
;
_cod_original_sg_symbol_H-M ' P b c a '
_cod_original_formula_sum 'C30H24Cl4 N9 O6 P3 Zn2'
_cod_database_code 4350129

loop_
_symmetry_equiv_pos_as_xyz
'x, y, z'
'-x+1/2, -y, z+1/2'
'x+1/2, -y+1/2, -z'
'-x, y+1/2, -z+1/2'
'-x, -y, -z'
'x-1/2, y, -z-1/2'
'-x-1/2, y-1/2, z'
'x, -y-1/2, z-1/2'

loop_
_atom_site_label
_atom_site_type_symbol
_atom_site_fract_x
_atom_site_fract_y
_atom_site_fract_z
_atom_site_U_iso_or_equiv
_atom_site_adp_type
_atom_site_occupancy
_atom_site_symmetry_multiplicity
_atom_site_calc_flag
_atom_site_refinement_flags
Zn1 Zn 0.60425(5) 0.24697(6) 0.50227(3) 0.0350(2) Uani 1 1 d .
Zn2 Zn 0.58465(4) 0.57808(5) 0.26182(2) 0.02046(19) Uani 1 1 d .
Cl1 Cl 0.71257(12) 0.19643(17) 0.48885(8) 0.0609(7) Uani 1 1 d .
Cl2 Cl 0.54997(14) 0.19960(14) 0.55938(7) 0.0538(6) Uani 1 1 d .
Cl3 Cl 0.48348(9) 0.59626(11) 0.22616(6) 0.0295(4) Uani 1 1 d .
Cl4 Cl 0.68198(9) 0.64246(11) 0.23498(6) 0.0315(4) Uani 1 1 d .
P1 P 0.57838(9) 0.39196(11) 0.40054(6) 0.0212(4) Uani 1 1 d .
P2 P 0.62474(9) 0.40916(10) 0.32024(5) 0.0168(4) Uani 1 1 d .
P3 P 0.53723(9) 0.54219(11) 0.35605(6) 0.0193(4) Uani 1 1 d .
O1 O 0.5205(2) 0.3232(3) 0.41822(14) 0.0226(10) Uani 1 1 d .
O2 O 0.6358(2) 0.3930(3) 0.43728(14) 0.0239(10) Uani 1 1 d .
O3 O 0.5653(2) 0.6408(3) 0.36785(14) 0.0224(10) Uani 1 1 d .
O4 O 0.4590(2) 0.5676(3) 0.34240(15) 0.0241(11) Uani 1 1 d .
O5 O 0.6063(2) 0.3398(3) 0.28402(14) 0.0204(10) Uani 1 1 d .
O6 O 0.7046(2) 0.4331(3) 0.30924(14) 0.0216(10) Uani 1 1 d .
N1 N 0.6154(3) 0.3519(3) 0.36104(16) 0.0187(12) Uani 1 1 d .
N2 N 0.5405(3) 0.4865(3) 0.39755(17) 0.0209(12) Uani 1 1 d .
N3 N 0.5783(3) 0.5013(3) 0.31631(16) 0.0163(11) Uani 1 1 d .
N4 N 0.5478(3) 0.1902(4) 0.45242(19) 0.0256(13) Uani 1 1 d .
N5 N 0.6036(3) 0.3868(4) 0.50598(18) 0.0294(14) Uani 1 1 d .
N6 N 0.5637(3) 0.7043(4) 0.30158(18) 0.0229(13) Uani 1 1 d .
N7 N 0.4301(3) 0.4146(3) 0.33360(18) 0.0241(13) Uani 1 1 d .
N8 N 0.6116(3) 0.4416(3) 0.22845(17) 0.0188(12) Uani 1 1 d .
N9 N 0.7115(3) 0.5295(4) 0.36583(19) 0.0368(17) Uani 1 1 d .
C1 C 0.5271(3) 0.2279(4) 0.4178(2) 0.0193(14) Uani 1 1 d .
C2 C 0.5073(4) 0.1821(4) 0.3829(2) 0.0286(17) Uani 1 1 d .
H2 H 0.4948 0.2134 0.3588 0.034 Uiso 1 1 calc R
C3 C 0.5061(4) 0.0867(5) 0.3843(3) 0.0367(19) Uani 1 1 d .
H3 H 0.4929 0.0530 0.3610 0.044 Uiso 1 1 calc R
C4 C 0.5248(4) 0.0428(5) 0.4210(3) 0.0367(19) Uani 1 1 d .
H4 H 0.5237 -0.0207 0.4234 0.044 Uiso 1 1 calc R
C5 C 0.5453(4) 0.0980(5) 0.4539(2) 0.039(2) Uani 1 1 d .
H5 H 0.5582 0.0695 0.4787 0.047 Uiso 1 1 calc R
C6 C 0.6235(4) 0.4397(5) 0.4740(2) 0.0273(16) Uani 1 1 d .
C7 C 0.6326(4) 0.5314(5) 0.4768(2) 0.040(2) Uani 1 1 d .
H7 H 0.6449 0.5660 0.4535 0.048 Uiso 1 1 calc R
C8 C 0.6228(4) 0.5715(6) 0.5152(3) 0.046(2) Uani 1 1 d .
H8 H 0.6298 0.6341 0.5185 0.055 Uiso 1 1 calc R
C9 C 0.6030(4) 0.5196(5) 0.5484(2) 0.0351(19) Uani 1 1 d .
H9 H 0.5966 0.5462 0.5745 0.042 Uiso 1 1 calc R
C10 C 0.5928(4) 0.4291(5) 0.5429(3) 0.040(2) Uani 1 1 d .
H10 H 0.5778 0.3942 0.5654 0.048 Uiso 1 1 calc R
C11 C 0.5699(3) 0.7174(4) 0.3424(2) 0.0265(17) Uani 1 1 d .
C12 C 0.5801(4) 0.7991(5) 0.3623(3) 0.038(2) Uani 1 1 d .
H12 H 0.5838 0.8026 0.3911 0.046 Uiso 1 1 calc R
C13 C 0.5846(5) 0.8759(5) 0.3377(3) 0.049(2) Uani 1 1 d .
H13 H 0.5938 0.9327 0.3496 0.058 Uiso 1 1 calc R
C14 C 0.5753(4) 0.8678(4) 0.2943(3) 0.038(2) Uani 1 1 d .
H14 H 0.5758 0.9191 0.2771 0.045 Uiso 1 1 calc R
C15 C 0.5652(4) 0.7817(4) 0.2782(3) 0.0312(18) Uani 1 1 d .
H15 H 0.5592 0.7760 0.2496 0.037 Uiso 1 1 calc R
C16 C 0.4099(4) 0.5024(4) 0.3294(2) 0.0212(15) Uani 1 1 d .
C17 C 0.3480(3) 0.5329(5) 0.3139(2) 0.0262(16) Uani 1 1 d .
H17 H 0.3381 0.5951 0.3119 0.031 Uiso 1 1 calc R
C18 C 0.2999(4) 0.4671(5) 0.3010(2) 0.0323(18) Uani 1 1 d .
H18 H 0.2566 0.4844 0.2899 0.039 Uiso 1 1 calc R
C19 C 0.3170(4) 0.3766(5) 0.3048(2) 0.0283(17) Uani 1 1 d .
H19 H 0.2850 0.3317 0.2969 0.034 Uiso 1 1 calc R
C20 C 0.3817(4) 0.3522(4) 0.3206(2) 0.0267(16) Uani 1 1 d .
H20 H 0.3928 0.2903 0.3224 0.032 Uiso 1 1 calc R
C21 C 0.6096(3) 0.3561(4) 0.2416(2) 0.0177(14) Uani 1 1 d .
C22 C 0.6082(4) 0.2793(5) 0.2164(2) 0.0261(16) Uani 1 1 d .
H22 H 0.6066 0.2206 0.2276 0.031 Uiso 1 1 calc R
C23 C 0.6093(4) 0.2935(4) 0.1742(2) 0.0324(18) Uani 1 1 d .
H23 H 0.6065 0.2440 0.1561 0.039 Uiso 1 1 calc R
C24 C 0.6145(4) 0.3822(5) 0.1585(2) 0.0300(17) Uani 1 1 d .
H24 H 0.6181 0.3928 0.1300 0.036 Uiso 1 1 calc R
C25 C 0.6143(3) 0.4537(5) 0.1865(2) 0.0253(16) Uani 1 1 d .
H25 H 0.6160 0.5132 0.1762 0.030 Uiso 1 1 calc R
C26 C 0.7380(3) 0.5069(4) 0.3300(2) 0.0216(15) Uani 1 1 d .
C27 C 0.7936(4) 0.5466(5) 0.3099(2) 0.0301(17) Uani 1 1 d .
H27 H 0.8102 0.5255 0.2844 0.036 Uiso 1 1 calc R
C28 C 0.8241(4) 0.6221(5) 0.3307(3) 0.0329(19) Uani 1 1 d .
H28 H 0.8615 0.6537 0.3186 0.040 Uiso 1 1 calc R
C29 C 0.7986(4) 0.6480(5) 0.3684(3) 0.0356(19) Uani 1 1 d .
H29 H 0.8195 0.6958 0.3831 0.043 Uiso 1 1 calc R
C30 C 0.7417(5) 0.6027(6) 0.3844(3) 0.059(3) Uani 1 1 d .
H30 H 0.7227 0.6234 0.4094 0.070 Uiso 1 1 calc R

loop_
_atom_site_aniso_label
_atom_site_aniso_U_11
_atom_site_aniso_U_22
_atom_site_aniso_U_33
_atom_site_aniso_U_23
_atom_site_aniso_U_13
_atom_site_aniso_U_12
Zn1 0.0495(6) 0.0303(5) 0.0252(5) 0.0018(4) -0.0015(4) 0.0075(4)
Zn2 0.0236(4) 0.0147(4) 0.0231(4) 0.0024(3) 0.0002(3) 0.0021(3)
Cl1 0.0513(14) 0.0733(17) 0.0580(16) -0.0137(13) -0.0106(12) 0.0254(12)
Cl2 0.0908(18) 0.0411(12) 0.0295(12) 0.0103(10) 0.0100(12) -0.0026(11)
Cl3 0.0341(10) 0.0212(8) 0.0332(10) -0.0028(7) -0.0109(8) 0.0083(7)
Cl4 0.0303(10) 0.0187(8) 0.0454(12) 0.0019(8) 0.0097(9) -0.0007(7)
P1 0.0223(9) 0.0192(8) 0.0221(10) 0.0031(7) 0.0012(8) 0.0025(7)
P2 0.0208(9) 0.0119(7) 0.0177(9) -0.0010(7) 0.0002(7) 0.0015(6)
P3 0.0220(9) 0.0147(8) 0.0211(9) -0.0021(7) 0.0031(8) 0.0016(6)
O1 0.022(2) 0.018(2) 0.027(3) 0.002(2) 0.008(2) 0.0026(18)
O2 0.027(3) 0.027(2) 0.018(2) 0.001(2) 0.000(2) -0.001(2)
O3 0.030(3) 0.016(2) 0.022(3) -0.0027(19) 0.006(2) -0.0019(18)
O4 0.026(3) 0.016(2) 0.031(3) 0.000(2) 0.009(2) 0.0015(18)
O5 0.028(3) 0.015(2) 0.019(2) -0.0027(19) 0.000(2) 0.0007(18)
O6 0.024(3) 0.018(2) 0.022(3) 0.001(2) 0.001(2) -0.0014(18)
N1 0.021(3) 0.018(3) 0.016(3) 0.000(2) 0.002(2) 0.005(2)
N2 0.019(3) 0.023(3) 0.021(3) -0.003(2) 0.009(2) 0.002(2)
N3 0.022(3) 0.011(2) 0.015(3) 0.001(2) 0.003(2) 0.001(2)
N4 0.028(3) 0.019(3) 0.030(3) 0.002(3) 0.000(3) 0.003(2)
N5 0.040(4) 0.025(3) 0.023(3) -0.001(3) 0.006(3) 0.005(3)
N6 0.027(3) 0.023(3) 0.019(3) 0.002(3) 0.001(3) 0.000(2)
N7 0.026(3) 0.020(3) 0.026(3) 0.000(3) -0.001(3) 0.002(2)
N8 0.020(3) 0.017(3) 0.019(3) 0.003(2) -0.005(2) 0.004(2)
N9 0.033(4) 0.050(4) 0.028(4) -0.015(3) 0.010(3) -0.029(3)
C1 0.014(3) 0.020(3) 0.024(4) 0.005(3) 0.002(3) 0.002(2)
C2 0.033(4) 0.018(3) 0.035(5) 0.004(3) -0.001(3) -0.003(3)
C3 0.035(5) 0.036(4) 0.039(5) -0.007(4) 0.006(4) -0.005(3)
C4 0.052(5) 0.019(4) 0.039(5) -0.001(3) 0.009(4) -0.001(3)
C5 0.061(6) 0.029(4) 0.027(4) 0.008(3) 0.019(4) 0.008(4)
C6 0.021(4) 0.039(4) 0.021(4) -0.004(3) 0.000(3) 0.002(3)
C7 0.050(5) 0.045(5) 0.026(4) 0.002(4) 0.009(4) -0.022(4)
C8 0.050(5) 0.036(5) 0.052(6) -0.015(4) 0.007(4) -0.007(4)
C9 0.036(5) 0.050(5) 0.019(4) -0.008(4) 0.014(3) -0.005(4)
C10 0.053(5) 0.036(4) 0.031(5) -0.001(4) 0.017(4) -0.001(4)
C11 0.026(4) 0.014(3) 0.040(5) 0.003(3) 0.016(3) -0.001(3)
C12 0.051(5) 0.028(4) 0.035(5) -0.013(4) 0.016(4) -0.010(4)
C13 0.076(6) 0.008(3) 0.062(6) -0.004(4) 0.027(5) -0.007(3)
C14 0.042(5) 0.011(3) 0.060(6) 0.012(3) 0.013(4) 0.004(3)
C15 0.030(4) 0.021(3) 0.043(5) 0.009(3) 0.006(4) 0.008(3)
C16 0.032(4) 0.014(3) 0.017(3) -0.001(3) 0.012(3) 0.000(3)
C17 0.016(4) 0.025(3) 0.038(5) 0.012(3) 0.007(3) 0.006(3)
C18 0.021(4) 0.030(4) 0.045(5) 0.009(4) -0.002(4) 0.009(3)
C19 0.028(4) 0.026(4) 0.031(4) 0.005(3) 0.001(3) -0.009(3)
C20 0.030(4) 0.018(3) 0.032(4) 0.004(3) -0.003(3) 0.005(3)
C21 0.020(3) 0.011(3) 0.022(4) 0.000(3) 0.005(3) -0.001(2)
C22 0.032(4) 0.023(3) 0.023(4) -0.002(3) 0.001(3) -0.002(3)
C23 0.045(5) 0.016(3) 0.037(5) -0.019(3) -0.005(4) -0.003(3)
C24 0.036(4) 0.034(4) 0.020(4) -0.001(3) 0.003(3) 0.000(3)
C25 0.027(4) 0.023(3) 0.026(4) 0.003(3) -0.003(3) -0.001(3)
C26 0.022(4) 0.017(3) 0.025(4) 0.000(3) -0.001(3) -0.001(3)
C27 0.025(4) 0.028(4) 0.037(5) 0.007(3) 0.001(3) 0.002(3)
C28 0.020(4) 0.028(4) 0.050(5) 0.014(4) 0.007(4) -0.003(3)
C29 0.032(4) 0.036(4) 0.039(5) -0.005(4) 0.007(4) -0.014(3)
C30 0.058(6) 0.069(6) 0.049(6) -0.026(5) 0.018(5) -0.051(5)

loop_
_atom_type_symbol
_atom_type_description
_atom_type_scat_dispersion_real
_atom_type_scat_dispersion_imag
_atom_type_scat_source
C C 0.0033 0.0016 'International Tables Vol C Tables 4.2.6.8 and 6.1.1.4'
H H 0.0000 0.0000 'International Tables Vol C Tables 4.2.6.8 and 6.1.1.4'
Cl Cl 0.1484 0.1585 'International Tables Vol C Tables 4.2.6.8 and 6.1.1.4'
N N 0.0061 0.0033 'International Tables Vol C Tables 4.2.6.8 and 6.1.1.4'
O O 0.0106 0.0060 'International Tables Vol C Tables 4.2.6.8 and 6.1.1.4'
P P 0.1023 0.0942 'International Tables Vol C Tables 4.2.6.8 and 6.1.1.4'
Zn Zn 0.2839 1.4301 'International Tables Vol C Tables 4.2.6.8 and 6.1.1.4'

loop_
_geom_angle_atom_site_label_1
_geom_angle_atom_site_label_2
_geom_angle_atom_site_label_3
_geom_angle
N5 Zn1 N4 115.9(2)
N5 Zn1 Cl2 105.14(18)
N4 Zn1 Cl2 105.69(17)
N5 Zn1 Cl1 110.36(18)
N4 Zn1 Cl1 101.13(17)
Cl2 Zn1 Cl1 119.09(10)
N3 Zn2 Cl4 126.56(15)
N3 Zn2 Cl3 116.23(15)
Cl4 Zn2 Cl3 117.21(8)
N3 Zn2 N6 87.45(19)
Cl4 Zn2 N6 91.13(14)
Cl3 Zn2 N6 92.31(14)
N3 Zn2 N8 86.41(18)
Cl4 Zn2 N8 90.08(14)
Cl3 Zn2 N8 93.14(13)
N6 Zn2 N8 173.14(19)
N2 P1 N1 119.3(3)
N2 P1 O1 105.2(3)
N1 P1 O1 111.2(3)
N2 P1 O2 110.5(3)
N1 P1 O2 107.1(3)
O1 P1 O2 102.3(2)
N1 P2 O5 104.3(3)
N1 P2 O6 114.2(3)
O5 P2 O6 100.8(2)
N1 P2 N3 116.7(3)
O5 P2 N3 110.9(3)
O6 P2 N3 108.6(2)
N2 P3 O3 104.9(3)
N2 P3 O4 113.1(3)
O3 P3 O4 99.6(2)
N2 P3 N3 117.6(3)
O3 P3 N3 111.4(3)
O4 P3 N3 108.7(3)
C1 O1 P1 124.2(4)
C6 O2 P1 121.0(4)
C11 O3 P3 127.9(5)
C16 O4 P3 123.1(4)
C21 O5 P2 127.1(4)
C26 O6 P2 119.1(4)
P1 N1 P2 122.0(3)
P1 N2 P3 122.1(3)
P3 N3 P2 120.8(3)
P3 N3 Zn2 119.6(3)
P2 N3 Zn2 118.9(3)
C1 N4 C5 116.2(6)
C1 N4 Zn1 129.7(4)
C5 N4 Zn1 112.7(5)
C6 N5 C10 116.8(6)
C6 N5 Zn1 122.0(5)
C10 N5 Zn1 120.5(5)
C11 N6 C15 115.0(6)
C11 N6 Zn2 130.8(4)
C15 N6 Zn2 111.2(5)
C16 N7 C20 114.5(6)
C21 N8 C25 116.2(5)
C21 N8 Zn2 131.2(4)
C25 N8 Zn2 110.7(4)
C26 N9 C30 115.3(6)
N4 C1 C2 125.4(6)
N4 C1 O1 116.1(6)
C2 C1 O1 118.4(6)
C1 C2 C3 118.1(7)
C4 C3 C2 119.0(8)
C5 C4 C3 116.8(7)
N4 C5 C4 124.4(7)
N5 C6 C7 123.9(7)
N5 C6 O2 114.6(6)
C7 C6 O2 121.5(7)
C6 C7 C8 117.5(7)
C9 C8 C7 120.1(8)
C10 C9 C8 118.9(7)
C9 C10 N5 122.8(7)
N6 C11 C12 126.8(7)
N6 C11 O3 117.3(6)
C12 C11 O3 115.9(7)
C11 C12 C13 117.0(8)
C12 C13 C14 119.4(7)
C15 C14 C13 117.7(7)
N6 C15 C14 124.1(8)
N7 C16 C17 126.8(6)
N7 C16 O4 115.4(6)
C17 C16 O4 117.7(5)
C16 C17 C18 117.0(6)
C19 C18 C17 119.1(6)
C18 C19 C20 119.7(6)
N7 C20 C19 122.9(6)
N8 C21 O5 118.6(5)
N8 C21 C22 125.5(6)
O5 C21 C22 115.8(5)
C23 C22 C21 117.1(6)
C22 C23 C24 120.0(6)
C25 C24 C23 118.0(7)
N8 C25 C24 123.2(6)
N9 C26 C27 127.5(6)
N9 C26 O6 116.0(6)
C27 C26 O6 116.5(6)
C26 C27 C28 115.2(7)
C29 C28 C27 119.5(7)
C28 C29 C30 118.7(7)
N9 C30 C29 123.6(8)

loop_
_geom_bond_atom_site_label_1
_geom_bond_atom_site_label_2
_geom_bond_distance
Zn1 N5 2.046(6)
Zn1 N4 2.096(6)
Zn1 Cl2 2.212(2)
Zn1 Cl1 2.225(2)
Zn2 N3 2.080(5)
Zn2 Cl4 2.2432(19)
Zn2 Cl3 2.2496(19)
Zn2 N6 2.276(6)
Zn2 N8 2.319(5)
P1 N2 1.559(5)
P1 N1 1.562(5)
P1 O1 1.592(4)
P1 O2 1.605(5)
P2 N1 1.563(5)
P2 O5 1.580(4)
P2 O6 1.593(5)
P2 N3 1.612(5)
P3 N2 1.561(6)
P3 O3 1.581(4)
P3 O4 1.591(5)
P3 N3 1.609(5)
O1 C1 1.397(7)
O2 C6 1.382(8)
O3 C11 1.387(8)
O4 C16 1.396(7)
O5 C21 1.382(7)
O6 C26 1.417(7)
N4 C1 1.301(8)
N4 C5 1.348(9)
N5 C6 1.337(9)
N5 C10 1.349(9)
N6 C11 1.328(9)
N6 C15 1.356(8)
N7 C16 1.345(8)
N7 C20 1.359(8)
N8 C21 1.319(7)
N8 C25 1.358(8)
N9 C26 1.296(8)
N9 C30 1.350(9)
C1 C2 1.355(9)
C2 C3 1.393(9)
C3 C4 1.387(11)
C4 C5 1.382(11)
C6 C7 1.352(10)
C7 C8 1.378(11)
C8 C9 1.359(11)
C9 C10 1.348(10)
C11 C12 1.366(9)
C12 C13 1.372(11)
C13 C14 1.410(12)
C14 C15 1.371(10)
C16 C17 1.349(9)
C17 C18 1.388(9)
C18 C19 1.367(9)
C19 C20 1.373(9)
C21 C22 1.382(9)
C22 C23 1.370(10)
C23 C24 1.393(10)
C24 C25 1.377(9)
C26 C27 1.366(9)
C27 C28 1.411(10)
C28 C29 1.357(10)
C29 C30 1.366(10)
